data_4107684
loop_
_publ_author_name
'Christopher R. Graves'
'Ping Yang'
'Stosh A. Kozimor'
'Anthony E. Vaughn'
'David L. Clark'
'Steven D. Conradson'
'Eric J. Schelter'
'Brian L. Scott'
'J. D. Thompson'
'P. Jeffrey Hay'
'David E. Morris'
'Jaqueline L. Kiplinger'

_publ_contact_author_address
;
Los Alamos National Laboratory
Los Alamos, NM 87545
USA
;
_publ_contact_author_email kiplinger@lanl.gov
_publ_contact_author_fax '+1 505 667 9905'
_publ_contact_author_name 'Jaqueline L. Kiplinger'
_publ_contact_author_phone '+1 505 665 9553'
_publ_section_title
;
 Organometallic Uranium(V)-Imido Halide Complexes: From Synthesis to
 Electronic Structure and Bonding
;
_journal_name_full 'Journal of the American Chemical Society'
_journal_page_first 5272
_journal_page_last 5285
_journal_paper_doi 10.1021/ja711010h
_journal_volume 130
_journal_year 2008
_chemical_formula_sum 'C36 H55 N O U'
_chemical_formula_weight 755.84
_chemical_name_systematic
; 
 ? 
;
_space_group_IT_number 61
_symmetry_cell_setting orthorhombic
_symmetry_space_group_name_Hall '-P 2ac 2ab'
_symmetry_space_group_name_H-M 'P b c a'
_atom_sites_solution_hydrogens geom
_atom_sites_solution_primary direct
_atom_sites_solution_secondary difmap
_audit_creation_method SHELXL-97
_cell_angle_alpha 90.00
_cell_angle_beta 90.00
_cell_angle_gamma 90.00
_cell_formula_units_Z 8
_cell_length_a 11.8607(11)
_cell_length_b 17.2023(17)
_cell_length_c 32.273(3)
_cell_measurement_temperature 141(2)
_cell_volume 6584.7(11)
_computing_cell_refinement 'SAINT+, v. 7.06 (Bruker AXS, 2001)'
_computing_data_collection 'APEX II, v. 1.08 (Bruker AXS, 2003)'
_computing_data_reduction 'SAINT+, v. 7.06 (Bruker AXS, 2001)'
_computing_molecular_graphics 'SHELXTL, v. 6.10, (Bruker AXS, 2000)'
_computing_publication_material 'SHELXTL, v. 6.10, (Bruker AXS, 2000)'
_computing_structure_refinement 'SHELXL-97 (Sheldrick, 1997)'
_computing_structure_solution 'SHELXS-97 (Sheldrick, 1990)'
_diffrn_ambient_temperature 141(2)
_diffrn_measured_fraction_theta_full 0.999
_diffrn_measured_fraction_theta_max 0.999
_diffrn_measurement_device_type 'Bruker D8 with APEXII CCD'
_diffrn_measurement_method '\w scans'
_diffrn_radiation_monochromator graphite
_diffrn_radiation_source 'fine-focus sealed tube'
_diffrn_radiation_type MoK\a
_diffrn_radiation_wavelength 0.71073
_diffrn_reflns_av_R_equivalents 0.1297
_diffrn_reflns_av_sigmaI/netI 0.0818
_diffrn_reflns_limit_h_max 14
_diffrn_reflns_limit_h_min -13
_diffrn_reflns_limit_k_max 20
_diffrn_reflns_limit_k_min -20
_diffrn_reflns_limit_l_max 38
_diffrn_reflns_limit_l_min -38
_diffrn_reflns_number 43096
_diffrn_reflns_theta_full 25.27
_diffrn_reflns_theta_max 25.27
_diffrn_reflns_theta_min 2.13
_diffrn_standards_decay_% 0
_diffrn_standards_interval_count 0
_diffrn_standards_interval_time 0
_diffrn_standards_number 0
_exptl_absorpt_coefficient_mu 4.957
_exptl_absorpt_correction_T_max 0.7897
_exptl_absorpt_correction_T_min 0.6370
_exptl_absorpt_correction_type multi-scan
_exptl_absorpt_process_details 'SADABS 2.03 (Sheldrick, 2001)'
_exptl_crystal_colour dark
_exptl_crystal_density_diffrn 1.525
_exptl_crystal_description 'hexagonal slab'
_exptl_crystal_F_000 3024
_exptl_crystal_size_max 0.10
_exptl_crystal_size_mid 0.05
_exptl_crystal_size_min 0.05
_refine_diff_density_max 0.806
_refine_diff_density_min -0.612
_refine_diff_density_rms 0.158
_refine_ls_extinction_method none
_refine_ls_goodness_of_fit_ref 1.004
_refine_ls_hydrogen_treatment constr
_refine_ls_matrix_type full
_refine_ls_number_parameters 366
_refine_ls_number_reflns 5972
_refine_ls_number_restraints 0
_refine_ls_restrained_S_all 1.004
_refine_ls_R_factor_all 0.0896
_refine_ls_R_factor_gt 0.0399
_refine_ls_shift/su_max 0.001
_refine_ls_shift/su_mean 0.000
_refine_ls_structure_factor_coef Fsqd
_refine_ls_weighting_details 'calc w=1/[\s^2^(Fo^2^)+(0.0254P)^2^+0.0000P] where P=(Fo^2^+2Fc^2^)/3'
_refine_ls_weighting_scheme calc
_refine_ls_wR_factor_gt 0.0656
_refine_ls_wR_factor_ref 0.0780
_reflns_number_gt 3681
_reflns_number_total 5972
_reflns_threshold_expression >2sigma(I)
_cod_data_source_file ja711010h-file004_2.cif
_cod_data_source_block apx5051_mod
_cod_original_cell_volume 6584.8(11)
_cod_database_code 4107684

loop_
_symmetry_equiv_pos_as_xyz
'x, y, z'
'-x+1/2, -y, z+1/2'
'x+1/2, -y+1/2, -z'
'-x, y+1/2, -z+1/2'
'-x, -y, -z'
'x-1/2, y, -z-1/2'
'-x-1/2, y-1/2, z'
'x, -y-1/2, z-1/2'

loop_
_atom_site_label
_atom_site_type_symbol
_atom_site_fract_x
_atom_site_fract_y
_atom_site_fract_z
_atom_site_U_iso_or_equiv
_atom_site_adp_type
_atom_site_occupancy
_atom_site_symmetry_multiplicity
_atom_site_calc_flag
_atom_site_refinement_flags
U1 U 0.43489(2) 0.213058(14) 0.390975(7) 0.01479(8) Uani 1 1 d .
O1 O 0.3001(4) 0.1383(3) 0.34574(13) 0.0220(12) Uani 1 1 d .
C21 C 0.5159(6) 0.3658(4) 0.33173(19) 0.0162(16) Uani 1 1 d .
C1 C 0.5547(7) 0.0797(4) 0.3665(2) 0.0226(18) Uani 1 1 d .
C2 C 0.5604(7) 0.0787(4) 0.4102(2) 0.0277(19) Uani 1 1 d .
C22 C 0.5821(6) 0.4278(4) 0.3475(2) 0.0166(17) Uani 1 1 d .
C5 C 0.6168(6) 0.1449(4) 0.3528(2) 0.0240(19) Uani 1 1 d .
C30 C 0.4214(6) 0.3046(4) 0.26809(19) 0.0207(17) Uani 1 1 d .
H30 H 0.4179 0.2606 0.2873 0.025 Uiso 1 1 calc R
C15 C 0.3744(6) 0.2925(4) 0.46064(19) 0.0217(17) Uani 1 1 d .
C11 C 0.3597(6) 0.2154(5) 0.4745(2) 0.0262(18) Uani 1 1 d .
C3 C 0.6266(6) 0.1433(5) 0.4226(2) 0.026(2) Uani 1 1 d .
C27 C 0.6078(6) 0.4355(4) 0.3935(2) 0.0273(18) Uani 1 1 d .
H27 H 0.5827 0.3878 0.4073 0.033 Uiso 1 1 calc R
C7 C 0.5119(7) 0.0164(4) 0.4380(2) 0.037(2) Uani 1 1 d .
H7A H 0.5038 -0.0310 0.4226 0.055 Uiso 1 1 calc R
H7B H 0.4394 0.0328 0.4480 0.055 Uiso 1 1 calc R
H7C H 0.5616 0.0080 0.4611 0.055 Uiso 1 1 calc R
C26 C 0.4954(6) 0.3655(4) 0.2873(2) 0.0166(16) Uani 1 1 d .
C20 C 0.4545(6) 0.3496(4) 0.4798(2) 0.035(2) Uani 1 1 d .
H20A H 0.4432 0.3507 0.5093 0.052 Uiso 1 1 calc R
H20B H 0.4409 0.4004 0.4686 0.052 Uiso 1 1 calc R
H20C H 0.5306 0.3343 0.4739 0.052 Uiso 1 1 calc R
C18 C 0.1163(6) 0.2347(5) 0.4016(2) 0.033(2) Uani 1 1 d .
H18A H 0.0681 0.2782 0.4074 0.050 Uiso 1 1 calc R
H18B H 0.0776 0.1873 0.4082 0.050 Uiso 1 1 calc R
H18C H 0.1359 0.2348 0.3727 0.050 Uiso 1 1 calc R
C4 C 0.6607(6) 0.1821(4) 0.3866(3) 0.0300(19) Uani 1 1 d .
C19 C 0.2600(7) 0.3849(4) 0.4126(2) 0.039(2) Uani 1 1 d .
H19A H 0.2018 0.3785 0.3922 0.059 Uiso 1 1 calc R
H19B H 0.3264 0.4054 0.3996 0.059 Uiso 1 1 calc R
H19C H 0.2347 0.4203 0.4337 0.059 Uiso 1 1 calc R
C23 C 0.6227(6) 0.4865(4) 0.3219(2) 0.0227(18) Uani 1 1 d .
H23 H 0.6651 0.5267 0.3332 0.027 Uiso 1 1 calc R
C29 C 0.5431(8) 0.5041(4) 0.4125(2) 0.043(3) Uani 1 1 d .
H29A H 0.5679 0.5517 0.3999 0.065 Uiso 1 1 calc R
H29B H 0.5572 0.5060 0.4417 0.065 Uiso 1 1 calc R
H29C H 0.4639 0.4974 0.4077 0.065 Uiso 1 1 calc R
C6 C 0.5099(7) 0.0162(5) 0.3389(3) 0.049(3) Uani 1 1 d .
H6A H 0.4613 -0.0172 0.3546 0.074 Uiso 1 1 calc R
H6B H 0.5717 -0.0135 0.3280 0.074 Uiso 1 1 calc R
H6C H 0.4682 0.0389 0.3164 0.074 Uiso 1 1 calc R
C16 C 0.4193(7) 0.1782(4) 0.5110(2) 0.034(2) Uani 1 1 d .
H16A H 0.3715 0.1805 0.5350 0.051 Uiso 1 1 calc R
H16B H 0.4882 0.2057 0.5165 0.051 Uiso 1 1 calc R
H16C H 0.4360 0.1249 0.5046 0.051 Uiso 1 1 calc R
C25 C 0.5361(6) 0.4254(4) 0.2638(2) 0.0216(19) Uani 1 1 d .
H25 H 0.5196 0.4259 0.2356 0.026 Uiso 1 1 calc R
C32 C 0.3022(6) 0.3360(4) 0.2630(2) 0.032(2) Uani 1 1 d .
H32A H 0.2716 0.3484 0.2898 0.048 Uiso 1 1 calc R
H32B H 0.2559 0.2973 0.2499 0.048 Uiso 1 1 calc R
H32C H 0.3039 0.3820 0.2462 0.048 Uiso 1 1 calc R
C10 C 0.6391(7) 0.1658(5) 0.3079(2) 0.047(3) Uani 1 1 d .
H10A H 0.6400 0.2213 0.3049 0.070 Uiso 1 1 calc R
H10B H 0.5807 0.1443 0.2907 0.070 Uiso 1 1 calc R
H10C H 0.7107 0.1449 0.2995 0.070 Uiso 1 1 calc R
C24 C 0.6011(6) 0.4859(4) 0.2800(2) 0.0254(19) Uani 1 1 d .
H24 H 0.6292 0.5248 0.2629 0.031 Uiso 1 1 calc R
C31 C 0.4651(6) 0.2741(4) 0.2268(2) 0.035(2) Uani 1 1 d .
H31A H 0.4593 0.3142 0.2062 0.053 Uiso 1 1 calc R
H31B H 0.4210 0.2301 0.2184 0.053 Uiso 1 1 calc R
H31C H 0.5425 0.2588 0.2297 0.053 Uiso 1 1 calc R
C17 C 0.2163(7) 0.1051(4) 0.4649(2) 0.034(2) Uani 1 1 d .
H17A H 0.2667 0.0642 0.4568 0.051 Uiso 1 1 calc R
H17B H 0.1455 0.0988 0.4509 0.051 Uiso 1 1 calc R
H17C H 0.2043 0.1029 0.4943 0.051 Uiso 1 1 calc R
C8 C 0.6745(7) 0.1568(5) 0.4651(2) 0.051(3) Uani 1 1 d .
H8A H 0.6473 0.1174 0.4837 0.077 Uiso 1 1 calc R
H8B H 0.6514 0.2070 0.4750 0.077 Uiso 1 1 calc R
H8C H 0.7553 0.1546 0.4639 0.077 Uiso 1 1 calc R
C14 C 0.2867(6) 0.3075(4) 0.4320(2) 0.0201(18) Uani 1 1 d .
C12 C 0.2669(6) 0.1824(4) 0.4536(2) 0.0203(18) Uani 1 1 d .
C9 C 0.7458(7) 0.2506(5) 0.3853(3) 0.058(3) Uani 1 1 d .
H9A H 0.8213 0.2306 0.3863 0.087 Uiso 1 1 calc R
H9B H 0.7332 0.2841 0.4086 0.087 Uiso 1 1 calc R
H9C H 0.7356 0.2794 0.3601 0.087 Uiso 1 1 calc R
C28 C 0.7318(7) 0.4468(5) 0.4028(2) 0.046(3) Uani 1 1 d .
H28A H 0.7752 0.4086 0.3881 0.069 Uiso 1 1 calc R
H28B H 0.7444 0.4411 0.4321 0.069 Uiso 1 1 calc R
H28C H 0.7547 0.4979 0.3943 0.069 Uiso 1 1 calc R
C33 C 0.2487(6) 0.0686(4) 0.3621(2) 0.028(2) Uani 1 1 d .
H33A H 0.1889 0.0818 0.3813 0.034 Uiso 1 1 calc R
H33B H 0.3042 0.0373 0.3765 0.034 Uiso 1 1 calc R
C13 C 0.2211(6) 0.2407(4) 0.4271(2) 0.0244(19) Uani 1 1 d .
C36 C 0.2543(7) 0.1511(5) 0.3042(2) 0.033(2) Uani 1 1 d .
H36A H 0.3128 0.1445 0.2835 0.039 Uiso 1 1 calc R
H36B H 0.2241 0.2033 0.3019 0.039 Uiso 1 1 calc R
C34 C 0.2016(7) 0.0249(4) 0.3253(2) 0.030(2) Uani 1 1 d .
H34A H 0.1396 -0.0087 0.3333 0.036 Uiso 1 1 calc R
H34B H 0.2593 -0.0058 0.3116 0.036 Uiso 1 1 calc R
C35 C 0.1617(7) 0.0916(5) 0.2980(2) 0.041(2) Uani 1 1 d .
H35A H 0.1562 0.0759 0.2692 0.049 Uiso 1 1 calc R
H35B H 0.0893 0.1114 0.3072 0.049 Uiso 1 1 calc R
N1 N 0.4751(4) 0.3063(3) 0.35670(16) 0.0149(14) Uani 1 1 d .

loop_
_atom_site_aniso_label
_atom_site_aniso_U_11
_atom_site_aniso_U_22
_atom_site_aniso_U_33
_atom_site_aniso_U_23
_atom_site_aniso_U_13
_atom_site_aniso_U_12
U1 0.01763(14) 0.01506(12) 0.01168(12) 0.00009(13) 0.00105(15) -0.00056(15)
O1 0.026(3) 0.018(3) 0.022(3) 0.000(2) -0.004(2) -0.003(2)
C21 0.022(4) 0.016(4) 0.010(4) -0.003(3) 0.002(3) 0.007(3)
C1 0.023(5) 0.023(4) 0.021(4) -0.006(3) -0.006(4) 0.008(4)
C2 0.024(5) 0.025(4) 0.034(4) 0.013(4) 0.009(4) 0.015(4)
C22 0.006(4) 0.026(4) 0.018(4) 0.002(3) 0.001(3) 0.000(3)
C5 0.031(5) 0.026(5) 0.015(4) -0.002(4) 0.002(4) 0.015(4)
C30 0.025(5) 0.021(4) 0.016(3) 0.006(3) -0.009(4) -0.003(4)
C15 0.023(4) 0.028(4) 0.014(4) -0.014(4) 0.004(3) 0.004(4)
C11 0.031(5) 0.029(4) 0.018(4) 0.005(4) 0.010(3) 0.002(4)
C3 0.017(5) 0.038(5) 0.022(4) -0.012(4) -0.016(4) 0.013(4)
C27 0.025(5) 0.036(5) 0.021(4) 0.001(4) -0.009(4) -0.014(4)
C7 0.038(6) 0.029(5) 0.043(5) 0.005(4) 0.010(4) 0.011(4)
C26 0.009(4) 0.017(4) 0.023(4) 0.002(3) 0.005(3) 0.003(3)
C20 0.039(6) 0.046(5) 0.020(4) -0.005(4) 0.006(4) -0.005(4)
C18 0.018(5) 0.051(6) 0.030(5) -0.011(4) 0.005(4) -0.001(4)
C4 0.015(5) 0.031(4) 0.044(5) 0.004(4) 0.000(4) 0.000(3)
C19 0.055(7) 0.032(5) 0.030(5) 0.008(4) 0.015(5) 0.019(4)
C23 0.022(5) 0.019(4) 0.027(4) 0.006(3) 0.000(4) -0.007(3)
C29 0.080(8) 0.026(5) 0.024(4) -0.002(4) -0.002(5) 0.007(5)
C6 0.041(6) 0.052(6) 0.054(6) -0.036(5) -0.012(5) 0.017(5)
C16 0.050(6) 0.039(5) 0.014(4) -0.003(3) 0.003(4) 0.005(5)
C25 0.023(5) 0.025(4) 0.016(4) 0.001(3) -0.001(3) 0.007(4)
C32 0.022(5) 0.032(5) 0.041(5) -0.003(4) 0.000(4) -0.008(4)
C10 0.051(7) 0.062(6) 0.028(5) 0.018(4) 0.019(4) 0.037(5)
C24 0.022(5) 0.028(5) 0.027(4) 0.009(4) 0.009(4) -0.007(4)
C31 0.037(6) 0.042(6) 0.027(4) -0.009(4) 0.003(4) -0.003(4)
C17 0.039(6) 0.027(5) 0.036(5) -0.003(4) 0.017(4) -0.013(4)
C8 0.039(6) 0.084(8) 0.031(5) -0.022(5) -0.003(5) 0.021(6)
C14 0.018(5) 0.019(4) 0.023(4) -0.006(3) 0.006(3) 0.009(3)
C12 0.018(5) 0.020(4) 0.024(4) -0.003(3) 0.015(4) 0.000(3)
C9 0.025(6) 0.044(6) 0.104(9) 0.010(6) -0.004(6) -0.003(4)
C28 0.044(6) 0.064(7) 0.031(5) 0.018(4) -0.012(4) -0.025(5)
C33 0.032(5) 0.022(4) 0.031(5) 0.004(4) -0.007(4) -0.011(4)
C13 0.022(5) 0.038(5) 0.014(4) -0.005(3) 0.004(4) 0.005(4)
C36 0.032(6) 0.032(5) 0.034(5) 0.002(4) -0.007(4) -0.008(4)
C34 0.029(5) 0.042(5) 0.019(4) 0.001(4) -0.003(4) -0.014(4)
C35 0.050(7) 0.044(6) 0.029(5) 0.007(4) -0.007(4) -0.017(5)
N1 0.013(3) 0.017(3) 0.015(3) -0.003(2) 0.000(2) -0.002(2)

loop_
_atom_type_symbol
_atom_type_description
_atom_type_scat_dispersion_real
_atom_type_scat_dispersion_imag
_atom_type_scat_source
C C 0.0033 0.0016 'International Tables Vol C Tables 4.2.6.8 and 6.1.1.4'
H H 0.0000 0.0000 'International Tables Vol C Tables 4.2.6.8 and 6.1.1.4'
N N 0.0061 0.0033 'International Tables Vol C Tables 4.2.6.8 and 6.1.1.4'
U U -9.6767 9.6646 'International Tables Vol C Tables 4.2.6.8 and 6.1.1.4'
O O 0.0106 0.0060 'International Tables Vol C Tables 4.2.6.8 and 6.1.1.4'

loop_
_geom_angle_atom_site_label_1
_geom_angle_atom_site_label_2
_geom_angle_atom_site_label_3
_geom_angle
N1 U1 O1 103.87(18)
N1 U1 C15 96.7(2)
O1 U1 C15 124.55(19)
N1 U1 C4 83.9(2)
O1 U1 C4 119.5(2)
C15 U1 C4 113.4(2)
N1 U1 C14 86.9(2)
O1 U1 C14 100.12(19)
C15 U1 C14 30.05(19)
C4 U1 C14 140.4(2)
N1 U1 C5 84.7(2)
O1 U1 C5 91.2(2)
C15 U1 C5 142.2(2)
C4 U1 C5 28.9(2)
C14 U1 C5 167.2(2)
N1 U1 C3 110.8(2)
O1 U1 C3 120.93(19)
C15 U1 C3 97.5(2)
C4 U1 C3 29.5(2)
C14 U1 C3 127.4(2)
C5 U1 C3 48.3(2)
N1 U1 C1 112.1(2)
O1 U1 C1 74.98(19)
C15 U1 C1 140.7(2)
C4 U1 C1 48.1(2)
C14 U1 C1 161.0(2)
C5 U1 C1 29.4(2)
C3 U1 C1 48.3(2)
N1 U1 C2 130.6(2)
O1 U1 C2 92.5(2)
C15 U1 C2 111.7(2)
C4 U1 C2 48.2(2)
C14 U1 C2 136.1(2)
C5 U1 C2 48.2(2)
C3 U1 C2 29.4(2)
C1 U1 C2 29.06(18)
N1 U1 C13 107.8(2)
O1 U1 C13 75.87(18)
C15 U1 C13 48.8(2)
C4 U1 C13 158.6(2)
C14 U1 C13 29.0(2)
C5 U1 C13 163.7(2)
C3 U1 C13 131.1(2)
C1 U1 C13 134.9(2)
C2 U1 C13 121.4(2)
N1 U1 C11 126.0(2)
O1 U1 C11 110.97(19)
C15 U1 C11 29.3(2)
C4 U1 C11 111.1(2)
C14 U1 C11 48.0(2)
C5 U1 C11 132.7(2)
C3 U1 C11 85.1(2)
C1 U1 C11 115.9(2)
C2 U1 C11 88.2(2)
C13 U1 C11 47.6(2)
N1 U1 C12 134.1(2)
O1 U1 C12 82.79(18)
C15 U1 C12 48.2(2)
C4 U1 C12 132.6(2)
C14 U1 C12 47.6(2)
C5 U1 C12 141.1(2)
C3 U1 C12 103.3(2)
C1 U1 C12 113.4(2)
C2 U1 C12 93.5(2)
C13 U1 C12 28.86(19)
C11 U1 C12 28.48(19)
C33 O1 C36 107.6(5)
C33 O1 U1 118.7(4)
C36 O1 U1 133.7(4)
N1 C21 C22 122.6(6)
N1 C21 C26 120.7(6)
C22 C21 C26 116.7(6)
C5 C1 C2 107.3(7)
C5 C1 C6 125.1(7)
C2 C1 C6 126.7(8)
C5 C1 U1 72.8(4)
C2 C1 U1 75.7(4)
C6 C1 U1 125.5(5)
C1 C2 C3 107.4(7)
C1 C2 C7 125.7(8)
C3 C2 C7 126.7(7)
C1 C2 U1 75.2(4)
C3 C2 U1 73.3(4)
C7 C2 U1 120.7(5)
C23 C22 C21 121.6(6)
C23 C22 C27 116.6(6)
C21 C22 C27 121.8(6)
C4 C5 C1 108.7(7)
C4 C5 C10 125.8(8)
C1 C5 C10 125.3(7)
C4 C5 U1 75.0(4)
C1 C5 U1 77.8(4)
C10 C5 U1 117.6(5)
C26 C30 C32 109.9(6)
C26 C30 C31 113.7(6)
C32 C30 C31 110.1(6)
C11 C15 C14 106.6(6)
C11 C15 C20 124.3(7)
C14 C15 C20 128.1(7)
C11 C15 U1 79.7(4)
C14 C15 U1 75.3(4)
C20 C15 U1 120.2(4)
C12 C11 C15 108.9(6)
C12 C11 C16 124.5(7)
C15 C11 C16 125.8(7)
C12 C11 U1 77.7(4)
C15 C11 U1 71.0(4)
C16 C11 U1 125.8(5)
C4 C3 C2 107.4(6)
C4 C3 C8 125.1(8)
C2 C3 C8 126.0(8)
C4 C3 U1 74.0(4)
C2 C3 U1 77.3(4)
C8 C3 U1 125.4(5)
C28 C27 C22 113.6(6)
C28 C27 C29 107.9(7)
C22 C27 C29 110.9(6)
C25 C26 C21 119.0(6)
C25 C26 C30 120.3(6)
C21 C26 C30 120.5(6)
C5 C4 C3 109.2(7)
C5 C4 C9 125.5(8)
C3 C4 C9 125.0(8)
C5 C4 U1 76.1(4)
C3 C4 U1 76.5(4)
C9 C4 U1 119.4(5)
C24 C23 C22 120.9(7)
C26 C25 C24 123.3(7)
C23 C24 C25 118.5(7)
C13 C14 C15 109.5(6)
C13 C14 C19 124.4(7)
C15 C14 C19 125.9(7)
C13 C14 U1 79.3(4)
C15 C14 U1 74.7(4)
C19 C14 U1 117.4(4)
C11 C12 C13 107.5(7)
C11 C12 C17 123.5(7)
C13 C12 C17 128.0(7)
C11 C12 U1 73.8(4)
C13 C12 U1 73.4(4)
C17 C12 U1 127.4(4)
O1 C33 C34 106.4(6)
C14 C13 C12 107.4(6)
C14 C13 C18 125.6(7)
C12 C13 C18 126.8(7)
C14 C13 U1 71.7(4)
C12 C13 U1 77.8(4)
C18 C13 U1 120.4(4)
O1 C36 C35 106.8(6)
C33 C34 C35 101.1(6)
C36 C35 C34 102.0(6)
C21 N1 U1 172.6(5)

loop_
_geom_bond_atom_site_label_1
_geom_bond_atom_site_label_2
_geom_bond_distance
U1 N1 2.006(5)
U1 O1 2.518(4)
U1 C15 2.728(6)
U1 C4 2.735(7)
U1 C14 2.735(6)
U1 C5 2.748(7)
U1 C3 2.766(7)
U1 C1 2.811(7)
U1 C2 2.818(7)
U1 C13 2.831(7)
U1 C11 2.839(6)
U1 C12 2.887(7)
O1 C33 1.444(7)
O1 C36 1.462(8)
C21 N1 1.390(8)
C21 C22 1.419(9)
C21 C26 1.455(9)
C1 C5 1.412(10)
C1 C2 1.412(9)
C1 C6 1.506(9)
C2 C3 1.418(10)
C2 C7 1.512(9)
C22 C23 1.391(9)
C22 C27 1.520(9)
C5 C4 1.368(10)
C5 C10 1.518(9)
C30 C26 1.500(9)
C30 C32 1.522(9)
C30 C31 1.523(9)
C15 C11 1.412(10)
C15 C14 1.416(9)
C15 C20 1.500(9)
C11 C12 1.409(10)
C11 C16 1.516(9)
C3 C4 1.399(10)
C3 C8 1.504(9)
C27 C28 1.515(9)
C27 C29 1.534(10)
C26 C25 1.366(9)
C18 C13 1.495(9)
C4 C9 1.552(10)
C19 C14 1.505(9)
C23 C24 1.375(9)
C25 C24 1.397(9)
C17 C12 1.504(9)
C14 C13 1.396(10)
C12 C13 1.426(10)
C33 C34 1.513(9)
C36 C35 1.514(10)
C34 C35 1.522(10)

loop_
_geom_torsion_atom_site_label_1
_geom_torsion_atom_site_label_2
_geom_torsion_atom_site_label_3
_geom_torsion_atom_site_label_4
_geom_torsion
N1 U1 O1 C33 -176.6(5)
C15 U1 O1 C33 -68.2(5)
C4 U1 O1 C33 92.6(5)
C14 U1 O1 C33 -87.3(5)
C5 U1 O1 C33 98.6(5)
C3 U1 O1 C33 58.4(5)
C1 U1 O1 C33 73.8(5)
C2 U1 O1 C33 50.4(5)
C13 U1 O1 C33 -71.3(5)
C11 U1 O1 C33 -38.6(5)
C12 U1 O1 C33 -42.8(5)
N1 U1 O1 C36 0.2(6)
C15 U1 O1 C36 108.6(6)
C4 U1 O1 C36 -90.6(6)
C14 U1 O1 C36 89.5(6)
C5 U1 O1 C36 -84.6(6)
C3 U1 O1 C36 -124.8(6)
C1 U1 O1 C36 -109.4(6)
C2 U1 O1 C36 -132.8(6)
C13 U1 O1 C36 105.5(6)
C11 U1 O1 C36 138.2(6)
C12 U1 O1 C36 134.0(6)
N1 U1 C1 C5 22.2(5)
O1 U1 C1 C5 121.3(4)
C15 U1 C1 C5 -111.9(5)
C4 U1 C1 C5 -36.6(4)
C14 U1 C1 C5 -161.4(6)
C3 U1 C1 C5 -76.5(5)
C2 U1 C1 C5 -113.5(7)
C13 U1 C1 C5 172.7(4)
C11 U1 C1 C5 -132.3(4)
C12 U1 C1 C5 -163.6(4)
N1 U1 C1 C2 135.7(5)
O1 U1 C1 C2 -125.2(6)
C15 U1 C1 C2 1.6(7)
C4 U1 C1 C2 76.9(5)
C14 U1 C1 C2 -47.9(10)
C5 U1 C1 C2 113.5(7)
C3 U1 C1 C2 37.0(5)
C13 U1 C1 C2 -73.8(6)
C11 U1 C1 C2 -18.8(6)
C12 U1 C1 C2 -50.1(6)
N1 U1 C1 C6 -99.1(7)
O1 U1 C1 C6 0.0(6)
C15 U1 C1 C6 126.9(6)
C4 U1 C1 C6 -157.8(8)
C14 U1 C1 C6 77.3(9)
C5 U1 C1 C6 -121.3(8)
C3 U1 C1 C6 162.3(8)
C2 U1 C1 C6 125.2(10)
C13 U1 C1 C6 51.5(7)
C11 U1 C1 C6 106.4(6)
C12 U1 C1 C6 75.1(7)
C5 C1 C2 C3 -0.2(9)
C6 C1 C2 C3 169.4(7)
U1 C1 C2 C3 -66.7(6)
C5 C1 C2 C7 -176.1(7)
C6 C1 C2 C7 -6.5(14)
U1 C1 C2 C7 117.4(8)
C5 C1 C2 U1 66.5(5)
C6 C1 C2 U1 -123.9(8)
N1 U1 C2 C1 -58.5(6)
O1 U1 C2 C1 52.2(5)
C15 U1 C2 C1 -178.9(5)
C4 U1 C2 C1 -76.2(5)
C14 U1 C2 C1 159.6(5)
C5 U1 C2 C1 -37.1(5)
C3 U1 C2 C1 -113.7(7)
C13 U1 C2 C1 127.2(5)
C11 U1 C2 C1 163.1(5)
C12 U1 C2 C1 135.1(5)
N1 U1 C2 C3 55.2(5)
O1 U1 C2 C3 165.9(4)
C15 U1 C2 C3 -65.2(5)
C4 U1 C2 C3 37.5(4)
C14 U1 C2 C3 -86.7(5)
C5 U1 C2 C3 76.6(5)
C1 U1 C2 C3 113.7(7)
C13 U1 C2 C3 -119.1(5)
C11 U1 C2 C3 -83.2(5)
C12 U1 C2 C3 -111.1(5)
N1 U1 C2 C7 178.4(5)
O1 U1 C2 C7 -70.9(6)
C15 U1 C2 C7 58.0(7)
C4 U1 C2 C7 160.7(8)
C14 U1 C2 C7 36.5(8)
C5 U1 C2 C7 -160.2(8)
C3 U1 C2 C7 123.2(8)
C1 U1 C2 C7 -123.1(9)
C13 U1 C2 C7 4.1(7)
C11 U1 C2 C7 40.0(6)
C12 U1 C2 C7 12.0(6)
N1 C21 C22 C23 179.5(6)
C26 C21 C22 C23 1.7(10)
N1 C21 C22 C27 -3.3(10)
C26 C21 C22 C27 178.9(6)
C2 C1 C5 C4 0.8(9)
C6 C1 C5 C4 -169.0(7)
U1 C1 C5 C4 69.3(5)
C2 C1 C5 C10 176.1(7)
C6 C1 C5 C10 6.3(13)
U1 C1 C5 C10 -115.4(8)
C2 C1 C5 U1 -68.5(6)
C6 C1 C5 U1 121.7(7)
N1 U1 C5 C4 87.1(5)
O1 U1 C5 C4 -169.1(5)
C15 U1 C5 C4 -7.0(7)
C14 U1 C5 C4 38.5(12)
C3 U1 C5 C4 -37.0(4)
C1 U1 C5 C4 -113.5(7)
C2 U1 C5 C4 -76.8(5)
C13 U1 C5 C4 -132.1(7)
C11 U1 C5 C4 -48.7(6)
C12 U1 C5 C4 -89.1(6)
N1 U1 C5 C1 -159.5(5)
O1 U1 C5 C1 -55.6(4)
C15 U1 C5 C1 106.5(5)
C4 U1 C5 C1 113.5(7)
C14 U1 C5 C1 152.0(8)
C3 U1 C5 C1 76.5(5)
C2 U1 C5 C1 36.7(4)
C13 U1 C5 C1 -18.7(10)
C11 U1 C5 C1 64.8(5)
C12 U1 C5 C1 24.3(6)
N1 U1 C5 C10 -35.8(6)
O1 U1 C5 C10 68.0(6)
C15 U1 C5 C10 -129.9(6)
C4 U1 C5 C10 -122.9(9)
C14 U1 C5 C10 -84.4(11)
C3 U1 C5 C10 -159.9(8)
C1 U1 C5 C10 123.6(8)
C2 U1 C5 C10 160.3(8)
C13 U1 C5 C10 105.0(9)
C11 U1 C5 C10 -171.6(6)
C12 U1 C5 C10 147.9(6)
N1 U1 C15 C11 -177.9(4)
O1 U1 C15 C11 70.2(5)
C4 U1 C15 C11 -91.6(5)
C14 U1 C15 C11 110.4(6)
C5 U1 C15 C11 -88.0(5)
C3 U1 C15 C11 -65.8(5)
C1 U1 C15 C11 -40.0(6)
C2 U1 C15 C11 -39.1(5)
C13 U1 C15 C11 74.3(5)
C12 U1 C15 C11 35.4(4)
N1 U1 C15 C14 71.8(4)
O1 U1 C15 C14 -40.2(5)
C4 U1 C15 C14 158.0(4)
C5 U1 C15 C14 161.7(4)
C3 U1 C15 C14 -176.2(4)
C1 U1 C15 C14 -150.3(4)
C2 U1 C15 C14 -149.5(4)
C13 U1 C15 C14 -36.1(4)
C11 U1 C15 C14 -110.4(6)
C12 U1 C15 C14 -75.0(4)
N1 U1 C15 C20 -54.0(6)
O1 U1 C15 C20 -166.0(5)
C4 U1 C15 C20 32.2(6)
C14 U1 C15 C20 -125.8(8)
C5 U1 C15 C20 35.9(8)
C3 U1 C15 C20 58.0(6)
C1 U1 C15 C20 83.9(7)
C2 U1 C15 C20 84.7(6)
C13 U1 C15 C20 -161.9(7)
C11 U1 C15 C20 123.8(8)
C12 U1 C15 C20 159.2(7)
C14 C15 C11 C12 2.0(7)
C20 C15 C11 C12 171.3(6)
U1 C15 C11 C12 -69.1(5)
C14 C15 C11 C16 -167.9(6)
C20 C15 C11 C16 1.4(11)
U1 C15 C11 C16 121.0(7)
C14 C15 C11 U1 71.1(4)
C20 C15 C11 U1 -119.6(7)
N1 U1 C11 C12 117.9(5)
O1 U1 C11 C12 -8.7(5)
C15 U1 C11 C12 115.3(6)
C4 U1 C11 C12 -144.1(4)
C14 U1 C11 C12 76.0(5)
C5 U1 C11 C12 -121.2(5)
C3 U1 C11 C12 -130.0(5)
C1 U1 C11 C12 -91.6(5)
C2 U1 C11 C12 -100.7(5)
C13 U1 C11 C12 36.5(4)
N1 U1 C11 C15 2.6(5)
O1 U1 C11 C15 -123.9(4)
C4 U1 C11 C15 100.6(4)
C14 U1 C11 C15 -39.2(4)
C5 U1 C11 C15 123.5(4)
C3 U1 C11 C15 114.8(4)
C1 U1 C11 C15 153.1(4)
C2 U1 C11 C15 144.1(5)
C13 U1 C11 C15 -78.7(5)
C12 U1 C11 C15 -115.3(6)
N1 U1 C11 C16 -118.3(6)
O1 U1 C11 C16 115.2(6)
C15 U1 C11 C16 -120.9(8)
C4 U1 C11 C16 -20.3(7)
C14 U1 C11 C16 -160.1(8)
C5 U1 C11 C16 2.6(8)
C3 U1 C11 C16 -6.1(6)
C1 U1 C11 C16 32.2(7)
C2 U1 C11 C16 23.2(6)
C13 U1 C11 C16 160.4(8)
C12 U1 C11 C16 123.8(9)
C1 C2 C3 C4 -0.4(9)
C7 C2 C3 C4 175.4(7)
U1 C2 C3 C4 -68.5(5)
C1 C2 C3 C8 -167.1(7)
C7 C2 C3 C8 8.7(13)
U1 C2 C3 C8 124.8(8)
C1 C2 C3 U1 68.1(6)
C7 C2 C3 U1 -116.1(8)
N1 U1 C3 C4 -25.7(5)
O1 U1 C3 C4 96.1(5)
C15 U1 C3 C4 -125.7(5)
C14 U1 C3 C4 -128.1(4)
C5 U1 C3 C4 36.2(4)
C1 U1 C3 C4 76.0(5)
C2 U1 C3 C4 112.5(6)
C13 U1 C3 C4 -165.6(4)
C11 U1 C3 C4 -152.4(5)
C12 U1 C3 C4 -174.4(4)
N1 U1 C3 C2 -138.2(4)
O1 U1 C3 C2 -16.5(5)
C15 U1 C3 C2 121.7(5)
C4 U1 C3 C2 -112.5(6)
C14 U1 C3 C2 119.3(4)
C5 U1 C3 C2 -76.3(5)
C1 U1 C3 C2 -36.6(4)
C13 U1 C3 C2 81.9(5)
C11 U1 C3 C2 95.1(5)
C12 U1 C3 C2 73.0(5)
N1 U1 C3 C8 96.4(7)
O1 U1 C3 C8 -141.9(6)
C15 U1 C3 C8 -3.7(7)
C4 U1 C3 C8 122.0(9)
C14 U1 C3 C8 -6.1(8)
C5 U1 C3 C8 158.3(9)
C1 U1 C3 C8 -162.0(9)
C2 U1 C3 C8 -125.4(9)
C13 U1 C3 C8 -43.5(8)
C11 U1 C3 C8 -30.3(7)
C12 U1 C3 C8 -52.4(7)
C23 C22 C27 C28 -53.3(9)
C21 C22 C27 C28 129.4(7)
C23 C22 C27 C29 68.5(8)
C21 C22 C27 C29 -108.9(8)
N1 C21 C26 C25 179.5(6)
C22 C21 C26 C25 -2.7(10)
N1 C21 C26 C30 5.3(10)
C22 C21 C26 C30 -176.8(6)
C32 C30 C26 C25 -77.9(8)
C31 C30 C26 C25 46.1(9)
C32 C30 C26 C21 96.2(7)
C31 C30 C26 C21 -139.8(6)
C1 C5 C4 C3 -1.1(9)
C10 C5 C4 C3 -176.4(7)
U1 C5 C4 C3 70.1(5)
C1 C5 C4 C9 172.4(7)
C10 C5 C4 C9 -2.8(13)
U1 C5 C4 C9 -116.4(7)
C1 C5 C4 U1 -71.2(6)
C10 C5 C4 U1 113.5(7)
C2 C3 C4 C5 1.0(9)
C8 C3 C4 C5 167.8(7)
U1 C3 C4 C5 -69.8(5)
C2 C3 C4 C9 -172.6(7)
C8 C3 C4 C9 -5.8(12)
U1 C3 C4 C9 116.6(7)
C2 C3 C4 U1 70.8(5)
C8 C3 C4 U1 -122.4(7)
N1 U1 C4 C5 -90.0(5)
O1 U1 C4 C5 12.5(5)
C15 U1 C4 C5 175.4(4)
C14 U1 C4 C5 -167.5(4)
C3 U1 C4 C5 114.0(6)
C1 U1 C4 C5 37.2(4)
C2 U1 C4 C5 76.6(5)
C13 U1 C4 C5 145.1(6)
C11 U1 C4 C5 143.7(5)
C12 U1 C4 C5 121.4(5)
N1 U1 C4 C3 156.0(5)
O1 U1 C4 C3 -101.5(5)
C15 U1 C4 C3 61.3(5)
C14 U1 C4 C3 78.4(5)
C5 U1 C4 C3 -114.0(6)
C1 U1 C4 C3 -76.8(5)
C2 U1 C4 C3 -37.4(4)
C13 U1 C4 C3 31.0(9)
C11 U1 C4 C3 29.7(5)
C12 U1 C4 C3 7.4(6)
N1 U1 C4 C9 33.2(7)
O1 U1 C4 C9 135.7(6)
C15 U1 C4 C9 -61.5(7)
C14 U1 C4 C9 -44.4(8)
C5 U1 C4 C9 123.2(9)
C3 U1 C4 C9 -122.8(9)
C1 U1 C4 C9 160.4(8)
C2 U1 C4 C9 -160.2(8)
C13 U1 C4 C9 -91.8(9)
C11 U1 C4 C9 -93.1(7)
C12 U1 C4 C9 -115.4(6)
C21 C22 C23 C24 -0.8(11)
C27 C22 C23 C24 -178.1(7)
C21 C26 C25 C24 2.9(11)
C30 C26 C25 C24 177.0(7)
C22 C23 C24 C25 0.8(11)
C26 C25 C24 C23 -2.0(11)
C11 C15 C14 C13 -1.8(8)
C20 C15 C14 C13 -170.5(6)
U1 C15 C14 C13 72.5(5)
C11 C15 C14 C19 172.7(6)
C20 C15 C14 C19 3.9(11)
U1 C15 C14 C19 -113.0(7)
C11 C15 C14 U1 -74.3(5)
C20 C15 C14 U1 117.0(7)
N1 U1 C14 C13 137.0(4)
O1 U1 C14 C13 33.5(4)
C15 U1 C14 C13 -113.8(6)
C4 U1 C14 C13 -146.4(4)
C5 U1 C14 C13 -174.6(8)
C3 U1 C14 C13 -109.1(5)
C1 U1 C14 C13 -39.7(9)
C2 U1 C14 C13 -71.0(5)
C11 U1 C14 C13 -75.7(5)
C12 U1 C14 C13 -36.9(4)
N1 U1 C14 C15 -109.1(4)
O1 U1 C14 C15 147.3(4)
C4 U1 C14 C15 -32.6(6)
C5 U1 C14 C15 -60.7(11)
C3 U1 C14 C15 4.8(5)
C1 U1 C14 C15 74.2(8)
C2 U1 C14 C15 42.9(6)
C13 U1 C14 C15 113.8(6)
C11 U1 C14 C15 38.1(4)
C12 U1 C14 C15 76.9(5)
N1 U1 C14 C19 13.7(6)
O1 U1 C14 C19 -89.8(6)
C15 U1 C14 C19 122.8(8)
C4 U1 C14 C19 90.3(6)
C5 U1 C14 C19 62.1(12)
C3 U1 C14 C19 127.6(6)
C1 U1 C14 C19 -163.0(6)
C2 U1 C14 C19 165.7(5)
C13 U1 C14 C19 -123.3(8)
C11 U1 C14 C19 161.0(7)
C12 U1 C14 C19 -160.2(7)
C15 C11 C12 C13 -1.5(8)
C16 C11 C12 C13 168.6(6)
U1 C11 C12 C13 -66.2(5)
C15 C11 C12 C17 -170.8(6)
C16 C11 C12 C17 -0.8(11)
U1 C11 C12 C17 124.5(6)
C15 C11 C12 U1 64.7(5)
C16 C11 C12 U1 -125.2(7)
N1 U1 C12 C11 -85.8(5)
O1 U1 C12 C11 171.8(5)
C15 U1 C12 C11 -36.4(4)
C4 U1 C12 C11 48.0(5)
C14 U1 C12 C11 -77.3(5)
C5 U1 C12 C11 89.0(5)
C3 U1 C12 C11 51.7(5)
C1 U1 C12 C11 101.7(5)
C2 U1 C12 C11 79.8(5)
C13 U1 C12 C11 -114.4(6)
N1 U1 C12 C13 28.6(6)
O1 U1 C12 C13 -73.7(4)
C15 U1 C12 C13 78.0(5)
C4 U1 C12 C13 162.4(4)
C14 U1 C12 C13 37.1(4)
C5 U1 C12 C13 -156.6(4)
C3 U1 C12 C13 166.1(4)
C1 U1 C12 C13 -143.9(4)
C2 U1 C12 C13 -165.8(4)
C11 U1 C12 C13 114.4(6)
N1 U1 C12 C17 154.1(6)
O1 U1 C12 C17 51.7(6)
C15 U1 C12 C17 -156.5(8)
C4 U1 C12 C17 -72.1(7)
C14 U1 C12 C17 162.6(8)
C5 U1 C12 C17 -31.1(8)
C3 U1 C12 C17 -68.4(7)
C1 U1 C12 C17 -18.4(7)
C2 U1 C12 C17 -40.3(7)
C13 U1 C12 C17 125.5(9)
C11 U1 C12 C17 -120.1(9)
C36 O1 C33 C34 18.6(8)
U1 O1 C33 C34 -163.8(4)
C15 C14 C13 C12 0.9(8)
C19 C14 C13 C12 -173.7(6)
U1 C14 C13 C12 70.3(5)
C15 C14 C13 C18 175.8(6)
C19 C14 C13 C18 1.2(11)
U1 C14 C13 C18 -114.8(7)
C15 C14 C13 U1 -69.4(5)
C19 C14 C13 U1 116.0(7)
C11 C12 C13 C14 0.4(8)
C17 C12 C13 C14 169.1(7)
U1 C12 C13 C14 -66.1(5)
C11 C12 C13 C18 -174.5(6)
C17 C12 C13 C18 -5.7(12)
U1 C12 C13 C18 119.0(7)
C11 C12 C13 U1 66.5(5)
C17 C12 C13 U1 -124.8(7)
N1 U1 C13 C14 -45.6(5)
O1 U1 C13 C14 -145.9(4)
C15 U1 C13 C14 37.5(4)
C4 U1 C13 C14 75.5(8)
C5 U1 C13 C14 175.7(6)
C3 U1 C13 C14 95.1(5)
C1 U1 C13 C14 162.9(4)
C2 U1 C13 C14 129.8(4)
C11 U1 C13 C14 77.2(5)
C12 U1 C13 C14 113.2(6)
N1 U1 C13 C12 -158.8(4)
O1 U1 C13 C12 100.9(4)
C15 U1 C13 C12 -75.7(4)
C4 U1 C13 C12 -37.7(8)
C14 U1 C13 C12 -113.2(6)
C5 U1 C13 C12 62.5(9)
C3 U1 C13 C12 -18.0(6)
C1 U1 C13 C12 49.8(5)
C2 U1 C13 C12 16.7(5)
C11 U1 C13 C12 -36.0(4)
N1 U1 C13 C18 75.5(6)
O1 U1 C13 C18 -24.8(5)
C15 U1 C13 C18 158.6(7)
C4 U1 C13 C18 -163.4(6)
C14 U1 C13 C18 121.1(8)
C5 U1 C13 C18 -63.2(10)
C3 U1 C13 C18 -143.8(5)
C1 U1 C13 C18 -76.0(6)
C2 U1 C13 C18 -109.1(6)
C11 U1 C13 C18 -161.7(7)
C12 U1 C13 C18 -125.7(8)
C33 O1 C36 C35 6.8(8)
U1 O1 C36 C35 -170.2(5)
O1 C33 C34 C35 -36.2(8)
O1 C36 C35 C34 -29.0(8)
C33 C34 C35 C36 38.8(8)
C22 C21 N1 U1 -90(4)
C26 C21 N1 U1 87(4)
O1 U1 N1 C21 -101(4)
C15 U1 N1 C21 131(4)
C4 U1 N1 C21 18(4)
C14 U1 N1 C21 160(4)
C5 U1 N1 C21 -11(4)
C3 U1 N1 C21 31(4)
C1 U1 N1 C21 -22(4)
C2 U1 N1 C21 5(4)
C13 U1 N1 C21 180(100)
C11 U1 N1 C21 130(3)
C12 U1 N1 C21 166(3)
